data_7231112
loop_
_publ_author_name
'Pino-Cuevas, Arantxa'
'Gra\~na, Ana'
'Abram, Ulrich'
'Carballo, Rosa'
'V\'azquez-L\'opez, Ezequiel M.'

_publ_section_title
;
 Structural study of mono-, di- and tetranuclear complexes of the
 {Re(CO)3}+ fragment with thiosemicarbazone/thiosemicarbazonate ligands
 containing benzothiazole or benzoxazole groups
;
_journal_issue 33
_journal_name_full CrystEngComm
_journal_page_first 4781
_journal_paper_doi 10.1039/C8CE00874D
_journal_volume 20
_journal_year 2018
_chemical_formula_sum 'C18 H20 N4 O2 S2'
_chemical_formula_weight 388.50
_space_group_crystal_system triclinic
_space_group_IT_number 2
_space_group_name_Hall '-P 1'
_space_group_name_H-M_alt 'P -1'
_symmetry_space_group_name_Hall '-P 1'
_symmetry_space_group_name_H-M 'P -1'
_atom_sites_solution_hydrogens geom
_audit_creation_method SHELXL-2013
_audit_update_record
;
2018-03-09 deposited with the CCDC.
2018-07-09 downloaded from the CCDC.
;
_cell_angle_alpha 93.789(3)
_cell_angle_beta 96.875(2)
_cell_angle_gamma 116.450(3)
_cell_formula_units_Z 2
_cell_length_a 7.0286(3)
_cell_length_b 7.2375(3)
_cell_length_c 21.0132(9)
_cell_measurement_reflns_used 2685
_cell_measurement_temperature 296(2)
_cell_measurement_theta_max 67.79
_cell_measurement_theta_min 6.90
_cell_volume 941.55(7)
_computing_structure_refinement 'SHELXL-2013 (Sheldrick, 2013)'
_diffrn_ambient_temperature 296(2)
_diffrn_measured_fraction_theta_full 0.971
_diffrn_measured_fraction_theta_max 0.966
_diffrn_measurement_device_type 'Bruker CCD Smart 6000'
_diffrn_measurement_method '\f and \w scans'
_diffrn_radiation_type CuK\a
_diffrn_radiation_wavelength 1.54178
_diffrn_reflns_av_R_equivalents 0.1129
_diffrn_reflns_av_unetI/netI 0.1096
_diffrn_reflns_Laue_measured_fraction_full 0.971
_diffrn_reflns_Laue_measured_fraction_max 0.966
_diffrn_reflns_limit_h_max 8
_diffrn_reflns_limit_h_min -8
_diffrn_reflns_limit_k_max 8
_diffrn_reflns_limit_k_min -8
_diffrn_reflns_limit_l_max 25
_diffrn_reflns_limit_l_min -25
_diffrn_reflns_number 9804
_diffrn_reflns_point_group_measured_fraction_full 0.971
_diffrn_reflns_point_group_measured_fraction_max 0.966
_diffrn_reflns_theta_full 67.679
_diffrn_reflns_theta_max 68.399
_diffrn_reflns_theta_min 2.137
_exptl_absorpt_coefficient_mu 2.734
_exptl_absorpt_correction_T_max 0.7531
_exptl_absorpt_correction_T_min 0.4814
_exptl_absorpt_correction_type multi-scan
_exptl_absorpt_process_details 'SADABS-2014/4 (Bruker AXS Inc.)'
_exptl_crystal_colour colourless
_exptl_crystal_density_diffrn 1.370
_exptl_crystal_description plate
_exptl_crystal_F_000 408
_exptl_crystal_size_max 0.075
_exptl_crystal_size_mid 0.021
_exptl_crystal_size_min 0.001
_refine_diff_density_max 0.300
_refine_diff_density_min -0.318
_refine_diff_density_rms 0.068
_refine_ls_extinction_method none
_refine_ls_goodness_of_fit_ref 1.016
_refine_ls_hydrogen_treatment constr
_refine_ls_matrix_type full
_refine_ls_number_parameters 237
_refine_ls_number_reflns 3346
_refine_ls_number_restraints 0
_refine_ls_restrained_S_all 1.016
_refine_ls_R_factor_all 0.1158
_refine_ls_R_factor_gt 0.0622
_refine_ls_shift/su_max 0.000
_refine_ls_shift/su_mean 0.000
_refine_ls_structure_factor_coef Fsqd
_refine_ls_weighting_details 'w=1/[\s^2^(Fo^2^)+(0.0763P)^2^] where P=(Fo^2^+2Fc^2^)/3'
_refine_ls_weighting_scheme calc
_refine_ls_wR_factor_gt 0.1508
_refine_ls_wR_factor_ref 0.1850
_reflns_Friedel_coverage 0.000
_reflns_number_gt 1880
_reflns_number_total 3346
_reflns_threshold_expression 'I > 2\s(I)'
_cod_data_source_file c8ce00874d2.cif
_cod_data_source_block H2L7_DMSO
_cod_depositor_comments 'Adding full bibliography for 7231102--7231118.cif.'
_cod_database_code 7231112
_shelx_space_group_comment
; 
The symmetry employed for this shelxl refinement is uniquely defined 
by the following loop, which should always be used as a source of 
symmetry information in preference to the above space-group names. 
They are only intended as comments. 
;
_shelx_estimated_absorpt_t_min 0.821
_shelx_estimated_absorpt_t_max 0.997
_shelxl_version_number 2013-3

loop_
_space_group_symop_operation_xyz
'x, y, z'
'-x, -y, -z'

loop_
_atom_site_label
_atom_site_type_symbol
_atom_site_fract_x
_atom_site_fract_y
_atom_site_fract_z
_atom_site_U_iso_or_equiv
_atom_site_adp_type
_atom_site_occupancy
_atom_site_site_symmetry_order
_atom_site_calc_flag
_atom_site_refinement_flags_posn
_atom_site_refinement_flags_adp
C1 C 1.0321(7) 1.0141(7) 0.3453(2) 0.0442(10) Uani 1 1 d . .
C2 C 0.6937(6) 0.9211(6) 0.19682(19) 0.0387(9) Uani 1 1 d . .
C3 C 0.7092(6) 0.8632(6) 0.12925(19) 0.0387(9) Uani 1 1 d . .
C4 C 0.5537(7) 0.8391(7) 0.0771(2) 0.0486(11) Uani 1 1 d . .
H4 H 0.4363 0.8594 0.0847 0.058 Uiso 1 1 calc R U
C5 C 0.5694(7) 0.7860(7) 0.0146(2) 0.0481(11) Uani 1 1 d . .
H5 H 0.4631 0.7710 -0.0192 0.058 Uiso 1 1 calc R U
C6 C 0.7419(7) 0.7547(6) 0.00147(19) 0.0430(10) Uani 1 1 d . .
C7 C 0.8992(7) 0.7793(7) 0.0534(2) 0.0495(11) Uani 1 1 d . .
H7 H 1.0165 0.7585 0.0459 0.059 Uiso 1 1 calc R U
C8 C 0.8815(7) 0.8334(7) 0.1150(2) 0.0439(10) Uani 1 1 d . .
H8 H 0.9893 0.8509 0.1486 0.053 Uiso 1 1 calc R U
C9 C 0.7621(8) 0.7004(7) -0.0643(2) 0.0492(11) Uani 1 1 d . .
C10 C 0.7295(7) 0.6297(7) -0.1662(2) 0.0477(10) Uani 1 1 d . .
C11 C 0.6689(9) 0.5907(8) -0.2328(2) 0.0605(13) Uani 1 1 d . .
H11 H 0.5457 0.5956 -0.2525 0.073 Uiso 1 1 calc R U
C12 C 0.7953(9) 0.5452(8) -0.2686(2) 0.0597(13) Uani 1 1 d . .
H12 H 0.7574 0.5190 -0.3134 0.072 Uiso 1 1 calc R U
C13 C 0.9800(9) 0.5368(7) -0.2399(2) 0.0577(13) Uani 1 1 d . .
H13 H 1.0617 0.5044 -0.2661 0.069 Uiso 1 1 calc R U
C14 C 1.0451(8) 0.5757(7) -0.1734(2) 0.0524(11) Uani 1 1 d . .
H14 H 1.1698 0.5738 -0.1536 0.063 Uiso 1 1 calc R U
C15 C 0.9099(8) 0.6175(7) -0.1387(2) 0.0461(10) Uani 1 1 d . .
C16 C 0.5132(7) 0.9645(8) 0.2104(2) 0.0507(11) Uani 1 1 d . .
H16A H 0.5270 0.9993 0.2562 0.076 Uiso 1 1 calc R U
H16B H 0.3784 0.8432 0.1949 0.076 Uiso 1 1 calc R U
H16C H 0.5178 1.0789 0.1888 0.076 Uiso 1 1 calc R U
N1 N 1.1710(6) 0.9680(7) 0.32009(18) 0.0583(11) Uani 1 1 d . .
H1A H 1.1458 0.9215 0.2797 0.070 Uiso 1 1 calc R U
H1B H 1.2868 0.9842 0.3441 0.070 Uiso 1 1 calc R U
N2 N 0.8537(5) 0.9836(6) 0.30387(16) 0.0452(9) Uani 1 1 d . .
H2 H 0.7502 0.9988 0.3174 0.054 Uiso 1 1 calc R U
N3 N 0.8451(5) 0.9274(5) 0.23928(15) 0.0413(8) Uani 1 1 d . .
N4 N 0.6359(6) 0.6816(6) -0.11760(16) 0.0464(9) Uani 1 1 d . .
S1 S 1.0655(2) 1.0996(2) 0.42364(5) 0.0607(4) Uani 1 1 d . .
O1 O 0.9324(5) 0.6632(5) -0.07252(14) 0.0527(8) Uani 1 1 d . .
C1S C 0.6931(9) 0.2747(10) 0.4853(3) 0.0742(16) Uani 1 1 d . .
H1S1 H 0.5394 0.2136 0.4825 0.111 Uiso 1 1 calc R U
H1S2 H 0.7606 0.3864 0.5205 0.111 Uiso 1 1 calc R U
H1S3 H 0.7403 0.1710 0.4925 0.111 Uiso 1 1 calc R U
C2S C 0.6393(10) 0.5369(10) 0.4116(3) 0.0808(17) Uani 1 1 d . .
H2S1 H 0.6534 0.5991 0.3723 0.121 Uiso 1 1 calc R U
H2S2 H 0.7071 0.6442 0.4481 0.121 Uiso 1 1 calc R U
H2S3 H 0.4894 0.4565 0.4139 0.121 Uiso 1 1 calc R U
O1S O 0.6321(5) 0.1992(6) 0.35857(17) 0.0739(11) Uani 1 1 d . .
S1S S 0.76480(19) 0.3726(2) 0.41241(6) 0.0638(4) Uani 1 1 d . .

loop_
_atom_site_aniso_label
_atom_site_aniso_U_11
_atom_site_aniso_U_22
_atom_site_aniso_U_33
_atom_site_aniso_U_23
_atom_site_aniso_U_13
_atom_site_aniso_U_12
C1 0.043(2) 0.054(3) 0.035(2) 0.0089(19) 0.0080(18) 0.021(2)
C2 0.037(2) 0.037(2) 0.039(2) 0.0048(17) 0.0061(17) 0.0139(19)
C3 0.041(2) 0.039(2) 0.035(2) 0.0049(17) 0.0039(17) 0.0181(19)
C4 0.046(2) 0.060(3) 0.041(3) 0.003(2) 0.0037(19) 0.027(2)
C5 0.050(3) 0.052(3) 0.040(3) 0.005(2) -0.0015(19) 0.024(2)
C6 0.057(3) 0.040(2) 0.032(2) 0.0060(17) 0.0076(18) 0.021(2)
C7 0.055(3) 0.062(3) 0.040(3) 0.008(2) 0.007(2) 0.035(2)
C8 0.049(2) 0.057(3) 0.031(2) 0.0056(18) 0.0016(17) 0.030(2)
C9 0.059(3) 0.040(2) 0.049(3) 0.0079(19) 0.015(2) 0.021(2)
C10 0.056(3) 0.043(2) 0.041(3) 0.0046(19) 0.006(2) 0.020(2)
C11 0.076(3) 0.068(3) 0.040(3) 0.010(2) 0.003(2) 0.035(3)
C12 0.085(4) 0.058(3) 0.037(3) 0.005(2) 0.010(2) 0.034(3)
C13 0.081(4) 0.048(3) 0.048(3) 0.009(2) 0.027(3) 0.029(3)
C14 0.058(3) 0.049(3) 0.054(3) 0.012(2) 0.011(2) 0.027(2)
C15 0.060(3) 0.039(2) 0.035(2) 0.0060(17) 0.007(2) 0.020(2)
C16 0.043(2) 0.068(3) 0.045(3) 0.006(2) 0.0040(19) 0.031(2)
N1 0.050(2) 0.085(3) 0.044(2) -0.0083(19) -0.0035(17) 0.039(2)
N2 0.0415(19) 0.066(2) 0.0308(19) 0.0069(16) 0.0068(14) 0.0263(19)
N3 0.0469(19) 0.050(2) 0.0278(18) 0.0068(14) 0.0062(14) 0.0227(17)
N4 0.055(2) 0.051(2) 0.031(2) 0.0046(15) 0.0041(16) 0.0241(18)
S1 0.0591(7) 0.0920(10) 0.0318(6) 0.0000(6) 0.0034(5) 0.0376(7)
O1 0.062(2) 0.0552(19) 0.0407(18) 0.0076(14) 0.0078(14) 0.0272(17)
C1S 0.069(3) 0.100(4) 0.056(3) -0.003(3) 0.004(3) 0.044(3)
C2S 0.085(4) 0.082(4) 0.067(4) -0.006(3) -0.004(3) 0.037(4)
O1S 0.0536(19) 0.100(3) 0.058(2) -0.0324(19) -0.0058(15) 0.035(2)
S1S 0.0462(7) 0.0798(9) 0.0519(8) -0.0135(6) 0.0017(5) 0.0213(7)

loop_
_atom_type_symbol
_atom_type_description
_atom_type_scat_dispersion_real
_atom_type_scat_dispersion_imag
_atom_type_scat_source
C C 0.0181 0.0091 'International Tables Vol C Tables 4.2.6.8 and 6.1.1.4'
H H 0.0000 0.0000 'International Tables Vol C Tables 4.2.6.8 and 6.1.1.4'
N N 0.0311 0.0180 'International Tables Vol C Tables 4.2.6.8 and 6.1.1.4'
O O 0.0492 0.0322 'International Tables Vol C Tables 4.2.6.8 and 6.1.1.4'
S S 0.3331 0.5567 'International Tables Vol C Tables 4.2.6.8 and 6.1.1.4'

loop_
_geom_angle_atom_site_label_1
_geom_angle_atom_site_label_2
_geom_angle_atom_site_label_3
_geom_angle
N1 C1 N2 116.0(4)
N1 C1 S1 123.1(3)
N2 C1 S1 120.8(3)
N3 C2 C3 114.0(4)
N3 C2 C16 125.9(4)
C3 C2 C16 120.1(4)
C8 C3 C4 116.7(4)
C8 C3 C2 121.3(4)
C4 C3 C2 122.0(4)
C5 C4 C3 121.7(4)
C4 C5 C6 120.6(4)
C5 C6 C7 118.2(4)
C5 C6 C9 121.3(4)
C7 C6 C9 120.5(4)
C8 C7 C6 120.3(4)
C7 C8 C3 122.5(4)
N4 C9 O1 114.8(4)
N4 C9 C6 127.8(4)
O1 C9 C6 117.4(4)
C15 C10 C11 119.5(4)
C15 C10 N4 109.4(4)
C11 C10 N4 131.1(4)
C12 C11 C10 117.9(5)
C11 C12 C13 121.8(5)
C14 C13 C12 121.6(4)
C15 C14 C13 114.7(5)
C10 C15 O1 107.4(4)
C10 C15 C14 124.4(4)
O1 C15 C14 128.2(4)
C1 N2 N3 117.4(3)
C2 N3 N2 120.2(3)
C9 N4 C10 104.2(4)
C9 O1 C15 104.3(3)
O1S S1S C1S 107.0(3)
O1S S1S C2S 105.0(3)
C1S S1S C2S 97.3(3)

loop_
_geom_bond_atom_site_label_1
_geom_bond_atom_site_label_2
_geom_bond_distance
C1 N1 1.317(5)
C1 N2 1.358(5)
C1 S1 1.671(4)
C2 N3 1.286(5)
C2 C3 1.484(6)
C2 C16 1.490(6)
C3 C8 1.384(6)
C3 C4 1.395(6)
C4 C5 1.375(6)
C5 C6 1.383(6)
C6 C7 1.399(6)
C6 C9 1.452(6)
C7 C8 1.362(6)
C9 N4 1.302(6)
C9 O1 1.366(5)
C10 C15 1.371(6)
C10 C11 1.385(6)
C10 N4 1.395(6)
C11 C12 1.361(7)
C12 C13 1.392(7)
C13 C14 1.388(7)
C14 C15 1.385(6)
C15 O1 1.382(5)
N2 N3 1.377(5)
C1S S1S 1.764(6)
C2S S1S 1.768(6)
O1S S1S 1.497(3)

loop_
_geom_hbond_atom_site_label_D
_geom_hbond_atom_site_label_H
_geom_hbond_atom_site_label_A
_geom_hbond_distance_DH
_geom_hbond_distance_HA
_geom_hbond_distance_DA
_geom_hbond_angle_DHA
_geom_hbond_site_symmetry_A
N2 H2 S1S 0.86 3.21 3.818(4) 129.9 1_565
N2 H2 O1S 0.86 2.15 2.922(5) 149.4 1_565
C2S H2S3 S1 0.96 2.99 3.915(7) 161.7 1_445
C2S H2S2 S1 0.96 2.99 3.928(6) 166.4 2_776
N1 H1B O1S 0.86 2.19 2.885(5) 137.6 1_665
C16 H16A O1S 0.96 2.35 3.270(6) 160.1 1_565
C16 H16A O1S 0.96 2.35 3.270(6) 160.1 1_565
N1 H1B O1S 0.86 2.19 2.885(5) 137.6 1_665
C2S H2S2 S1 0.96 2.99 3.928(6) 166.4 2_776
C2S H2S3 S1 0.96 2.99 3.915(7) 161.7 1_445
